data_7250535
loop_
_publ_author_name
'Kumari, Lalita'
'Mittal, Rupali'
'Khurana, Mehak'
'Awasthi, Satish Kumar'

_publ_section_title
;
 Synthesis and structural analysis of a ZIF-9/GO composite for green
 catalytic C--C bond formation and N-formylation: a spectroscopic study
;
_journal_issue 24
_journal_name_full 'RSC Advances'
_journal_page_first 19500
_journal_page_last 19514
_journal_paper_doi 10.1039/D5RA02165K
_journal_volume 15
_journal_year 2025
_chemical_formula_moiety 'C8 H5 N2 S'
_chemical_formula_sum 'C8 H5 N2 S'
_chemical_formula_weight 161.20
_space_group_crystal_system monoclinic
_space_group_IT_number 14
_space_group_name_Hall '-P 2ybc'
_space_group_name_H-M_alt 'P 1 21/c 1'
_atom_sites_solution_hydrogens geom
_atom_sites_solution_primary dual
_audit_creation_date 2023-01-16
_audit_creation_method
;
Olex2 1.5
(compiled 2022.04.07 svn.rca3783a0 for OlexSys, GUI svn.r6498)
;
_audit_update_record
;
2023-01-17 deposited with the CCDC.	2025-05-22 downloaded from the CCDC.
;
_cell_angle_alpha 90
_cell_angle_beta 97.589(4)
_cell_angle_gamma 90
_cell_formula_units_Z 4
_cell_length_a 5.6969(2)
_cell_length_b 18.5921(8)
_cell_length_c 7.4729(3)
_cell_measurement_reflns_used 7742
_cell_measurement_temperature 293(2)
_cell_measurement_theta_max 28.2860
_cell_measurement_theta_min 3.5040
_cell_volume 784.58(5)
_computing_cell_refinement 'CrysAlisPro 1.171.42.69a (Rigaku OD, 2022)'
_computing_data_collection 'CrysAlisPro 1.171.42.69a (Rigaku OD, 2022)'
_computing_data_reduction 'CrysAlisPro 1.171.42.69a (Rigaku OD, 2022)'
_computing_molecular_graphics 'Olex2 1.5 (Dolomanov et al., 2009)'
_computing_publication_material 'Olex2 1.5 (Dolomanov et al., 2009)'
_computing_structure_refinement 'SHELXL 2018/3 (Sheldrick, 2015)'
_computing_structure_solution 'SHELXT 2018/2 (Sheldrick, 2018)'
_diffrn_ambient_temperature 293(2)
_diffrn_detector 'Hybrid Pixel Array Detector'
_diffrn_detector_area_resol_mean 10.0000
_diffrn_detector_type HyPix
_diffrn_measured_fraction_theta_full 0.999
_diffrn_measured_fraction_theta_max 0.884
_diffrn_measurement_details
;
List of Runs (angles in degrees, time in seconds):

  # Type    Start    End  Width  t~exp~   \w     \q     \k     \f   Frames
#--------------------------------------------------------------------------
  1  \w    -17.00  79.00   0.50    1.14    --    5.83  77.00  30.00  192
  2  \w    -23.00  38.00   0.50    1.14    --    5.83 -99.00-150.00  122
  3  \w    -23.00  38.00   0.50    1.14    --    5.83 -99.00-120.00  122
  4  \w    -23.00  38.00   0.50    1.14    --    5.83 -99.00  30.00  122
  5  \w    -23.00  38.00   0.50    1.14    --    5.83 -99.00 -30.00  122
  6  \w    -67.00 -36.00   0.50    1.14    --    5.83 -38.00 -90.00   62
  7  \w     -6.00  79.00   0.50    1.14    --    5.83  38.00 -30.00  170
  8  \w    -18.00  70.00   0.50    1.14    --   -5.68  19.00  60.00  176
  9  \w    -78.00   9.00   0.50    1.14    --   -5.68 -57.00 120.00  174
;
_diffrn_measurement_device 'four-circle diffractometer'
_diffrn_measurement_device_type 'XtaLAB Synergy, Single source at home/near, HyPix'
_diffrn_measurement_method '\w scans'
_diffrn_orient_matrix_type 'CrysAlisPro convention (1999,Acta A55,543-557)'
_diffrn_orient_matrix_UB_11 0.1009513000
_diffrn_orient_matrix_UB_12 -0.0152858000
_diffrn_orient_matrix_UB_13 -0.0315752000
_diffrn_orient_matrix_UB_21 0.0007000000
_diffrn_orient_matrix_UB_22 0.0283649000
_diffrn_orient_matrix_UB_23 -0.0633444000
_diffrn_orient_matrix_UB_31 0.0747043000
_diffrn_orient_matrix_UB_32 0.0204192000
_diffrn_orient_matrix_UB_33 0.0645304000
_diffrn_radiation_monochromator mirror
_diffrn_radiation_probe x-ray
_diffrn_radiation_type 'Mo K\a'
_diffrn_radiation_wavelength 0.71073
_diffrn_reflns_av_R_equivalents 0.0362
_diffrn_reflns_av_unetI/netI 0.0196
_diffrn_reflns_Laue_measured_fraction_full 0.999
_diffrn_reflns_Laue_measured_fraction_max 0.884
_diffrn_reflns_limit_h_max 7
_diffrn_reflns_limit_h_min -7
_diffrn_reflns_limit_k_max 25
_diffrn_reflns_limit_k_min -24
_diffrn_reflns_limit_l_max 10
_diffrn_reflns_limit_l_min -10
_diffrn_reflns_number 17520
_diffrn_reflns_point_group_measured_fraction_full 0.999
_diffrn_reflns_point_group_measured_fraction_max 0.884
_diffrn_reflns_theta_full 25.242
_diffrn_reflns_theta_max 31.051
_diffrn_reflns_theta_min 3.517
_diffrn_source 'micro-focus sealed X-ray tube'
_diffrn_source_type 'PhotonJet (Mo) X-ray Source'
_exptl_absorpt_coefficient_mu 0.340
_exptl_absorpt_correction_T_max 1.00000
_exptl_absorpt_correction_T_min 0.56262
_exptl_absorpt_correction_type multi-scan
_exptl_absorpt_process_details
;
CrysAlisPro 1.171.42.69a (Rigaku Oxford Diffraction, 2022)
Empirical absorption correction using spherical harmonics,
implemented in SCALE3 ABSPACK scaling algorithm.
;
_exptl_crystal_colour 'clear whiteish colourless'
_exptl_crystal_colour_lustre clear
_exptl_crystal_colour_modifier whiteish
_exptl_crystal_colour_primary colourless
_exptl_crystal_density_diffrn 1.365
_exptl_crystal_description needle
_exptl_crystal_F_000 332
_exptl_crystal_size_max 0.3
_exptl_crystal_size_mid 0.2
_exptl_crystal_size_min 0.2
_refine_diff_density_max 0.468
_refine_diff_density_min -0.391
_refine_diff_density_rms 0.061
_refine_ls_extinction_method none
_refine_ls_goodness_of_fit_ref 1.071
_refine_ls_hydrogen_treatment constr
_refine_ls_matrix_type full
_refine_ls_number_parameters 100
_refine_ls_number_reflns 2221
_refine_ls_number_restraints 0
_refine_ls_restrained_S_all 1.071
_refine_ls_R_factor_all 0.0722
_refine_ls_R_factor_gt 0.0562
_refine_ls_shift/su_max 0.001
_refine_ls_shift/su_mean 0.000
_refine_ls_structure_factor_coef Fsqd
_refine_ls_weighting_details 'w=1/[\s^2^(Fo^2^)+(0.1292P)^2^+0.1258P] where P=(Fo^2^+2Fc^2^)/3'
_refine_ls_weighting_scheme calc
_refine_ls_wR_factor_gt 0.1955
_refine_ls_wR_factor_ref 0.2105
_reflns_Friedel_coverage 0.000
_reflns_number_gt 1610
_reflns_number_total 2221
_reflns_threshold_expression 'I > 2\s(I)'
_cod_data_source_file d5ra02165k2.cif
_cod_data_source_block ly-27_auto
_cod_database_code 7250535
_shelx_shelxl_version_number 2018/3
_chemical_oxdiff_formula 'C H N S'
_chemical_oxdiff_usercomment 27.12.2022
_shelx_space_group_comment
;
The symmetry employed for this shelxl refinement is uniquely defined
by the following loop, which should always be used as a source of
symmetry information in preference to the above space-group names.
They are only intended as comments.
;
_olex2_refinement_description
;
1. Fixed Uiso
 At 1.2 times of:
  All C(H) groups, All C(H,H) groups
2.a Secondary CH2 refined with riding coordinates:
 C6(H6A,H6B)
2.b Aromatic/amide H refined with riding coordinates:
 C4(H4), C7(H7), C8(H8)
;
_olex2_submission_special_instructions 'No special instructions were received'
_oxdiff_exptl_absorpt_empirical_details
;
Empirical correction (ABSPACK) includes:
- Absorption correction using spherical harmonics
- Frame scaling
;
_oxdiff_exptl_absorpt_empirical_full_max 1.404
_oxdiff_exptl_absorpt_empirical_full_min 0.619

loop_
_space_group_symop_operation_xyz
'x, y, z'
'-x, y+1/2, -z+1/2'
'-x, -y, -z'
'x, -y-1/2, z-1/2'

loop_
_atom_site_label
_atom_site_type_symbol
_atom_site_fract_x
_atom_site_fract_y
_atom_site_fract_z
_atom_site_U_iso_or_equiv
_atom_site_adp_type
_atom_site_occupancy
_atom_site_site_symmetry_order
_atom_site_calc_flag
_atom_site_refinement_flags_posn
_atom_site_refinement_flags_adp
_atom_site_refinement_flags_occupancy
_atom_site_disorder_assembly
_atom_site_disorder_group
S1 S 0.40526(10) 0.64267(4) 0.66221(8) 0.0673(3) Uani 1 1 d . . . . .
N1 N 0.2822(4) 0.81513(14) 0.6130(3) 0.0783(6) Uani 1 1 d . . . . .
N2 N 0.9386(4) 0.90558(11) 0.8790(4) 0.0768(6) Uani 1 1 d . . . . .
C1 C 0.6980(3) 0.79169(11) 0.7813(3) 0.0499(5) Uani 1 1 d . . . . .
C2 C 0.4674(4) 0.80458(13) 0.6878(3) 0.0564(5) Uani 1 1 d . . . . .
C3 C 0.8338(4) 0.85511(12) 0.8352(3) 0.0571(5) Uani 1 1 d . . . . .
C4 C 0.7878(3) 0.72533(11) 0.8208(3) 0.0510(5) Uani 1 1 d . . . . .
H4 H 0.941424 0.724339 0.880959 0.061 Uiso 1 1 calc R U . . .
C5 C 0.6814(4) 0.65714(12) 0.7837(3) 0.0529(5) Uani 1 1 d . . . . .
C6 C 0.7973(5) 0.59054(14) 0.8427(4) 0.0709(7) Uani 1 1 d . . . . .
H6A H 0.943173 0.585329 0.790114 0.085 Uiso 1 1 calc R U . . .
H6B H 0.835558 0.590310 0.973128 0.085 Uiso 1 1 calc R U . . .
C7 C 0.6410(6) 0.53319(16) 0.7866(5) 0.0893(9) Uani 1 1 d . . . . .
H7 H 0.678212 0.485419 0.814203 0.107 Uiso 1 1 calc R U . . .
C8 C 0.4339(5) 0.55305(16) 0.6899(4) 0.0792(8) Uani 1 1 d . . . . .
H8 H 0.318267 0.520367 0.643148 0.095 Uiso 1 1 calc R U . . .

loop_
_atom_site_aniso_label
_atom_site_aniso_U_11
_atom_site_aniso_U_22
_atom_site_aniso_U_33
_atom_site_aniso_U_23
_atom_site_aniso_U_13
_atom_site_aniso_U_12
S1 0.0519(4) 0.0754(5) 0.0716(5) -0.0085(3) -0.0036(3) -0.0122(2)
N1 0.0488(11) 0.0989(17) 0.0808(14) -0.0049(12) -0.0150(9) 0.0118(10)
N2 0.0633(12) 0.0650(12) 0.0983(17) -0.0082(11) -0.0030(11) -0.0035(9)
C1 0.0356(9) 0.0640(11) 0.0479(9) -0.0042(8) -0.0022(7) -0.0005(7)
C2 0.0430(10) 0.0691(13) 0.0551(11) -0.0037(9) -0.0011(8) 0.0039(9)
C3 0.0430(10) 0.0621(12) 0.0640(12) -0.0022(9) -0.0013(9) 0.0036(8)
C4 0.0352(8) 0.0649(12) 0.0502(10) -0.0057(8) -0.0038(7) -0.0010(7)
C5 0.0422(9) 0.0614(12) 0.0537(10) -0.0049(8) 0.0012(8) -0.0011(8)
C6 0.0708(15) 0.0751(15) 0.0662(14) -0.0094(11) 0.0070(12) -0.0171(11)
C7 0.094(2) 0.0624(16) 0.108(2) 0.0042(15) 0.0014(18) -0.0007(14)
C8 0.0748(17) 0.0675(16) 0.0934(19) -0.0134(13) 0.0042(14) -0.0205(12)

loop_
_atom_type_symbol
_atom_type_description
_atom_type_scat_dispersion_real
_atom_type_scat_dispersion_imag
_atom_type_scat_source
C C 0.0033 0.0016 'International Tables Vol C Tables 4.2.6.8 and 6.1.1.4'
H H 0.0000 0.0000 'International Tables Vol C Tables 4.2.6.8 and 6.1.1.4'
N N 0.0061 0.0033 'International Tables Vol C Tables 4.2.6.8 and 6.1.1.4'
S S 0.1246 0.1234 'International Tables Vol C Tables 4.2.6.8 and 6.1.1.4'

loop_
_geom_angle_atom_site_label_1
_geom_angle_atom_site_label_2
_geom_angle_atom_site_label_3
_geom_angle
_geom_angle_site_symmetry_1
_geom_angle_site_symmetry_3
_geom_angle_publ_flag
C8 S1 C5 91.30(13) . . ?
C2 C1 C3 115.25(18) . . ?
C4 C1 C2 123.90(18) . . ?
C4 C1 C3 120.85(17) . . ?
N1 C2 C1 179.8(3) . . ?
N2 C3 C1 179.1(3) . . ?
C1 C4 H4 115.3 . . ?
C1 C4 C5 129.33(17) . . ?
C5 C4 H4 115.3 . . ?
C4 C5 S1 125.28(16) . . ?
C4 C5 C6 122.74(19) . . ?
C6 C5 S1 111.97(16) . . ?
C5 C6 H6A 110.1 . . ?
C5 C6 H6B 110.1 . . ?
H6A C6 H6B 108.4 . . ?
C7 C6 C5 108.1(3) . . ?
C7 C6 H6A 110.1 . . ?
C7 C6 H6B 110.1 . . ?
C6 C7 H7 122.5 . . ?
C8 C7 C6 115.0(3) . . ?
C8 C7 H7 122.5 . . ?
S1 C8 H8 123.2 . . ?
C7 C8 S1 113.6(2) . . ?
C7 C8 H8 123.2 . . ?

loop_
_geom_bond_atom_site_label_1
_geom_bond_atom_site_label_2
_geom_bond_distance
_geom_bond_site_symmetry_2
_geom_bond_publ_flag
S1 C5 1.730(2) . ?
S1 C8 1.684(3) . ?
N1 C2 1.144(3) . ?
N2 C3 1.137(3) . ?
C1 C2 1.425(3) . ?
C1 C3 1.438(3) . ?
C1 C4 1.353(3) . ?
C4 H4 0.9300 . ?
C4 C5 1.417(3) . ?
C5 C6 1.445(4) . ?
C6 H6A 0.9700 . ?
C6 H6B 0.9700 . ?
C6 C7 1.417(4) . ?
C7 H7 0.9300 . ?
C7 C8 1.351(5) . ?
C8 H8 0.9300 . ?

loop_
_geom_torsion_atom_site_label_1
_geom_torsion_atom_site_label_2
_geom_torsion_atom_site_label_3
_geom_torsion_atom_site_label_4
_geom_torsion
_geom_torsion_site_symmetry_1
_geom_torsion_site_symmetry_2
_geom_torsion_site_symmetry_3
_geom_torsion_site_symmetry_4
_geom_torsion_publ_flag
S1 C5 C6 C7 -2.1(3) . . . . ?
C1 C4 C5 S1 4.1(3) . . . . ?
C1 C4 C5 C6 -177.0(2) . . . . ?
C2 C1 C4 C5 -0.8(4) . . . . ?
C3 C1 C4 C5 178.4(2) . . . . ?
C4 C5 C6 C7 178.8(2) . . . . ?
C5 S1 C8 C7 0.1(3) . . . . ?
C5 C6 C7 C8 2.3(4) . . . . ?
C6 C7 C8 S1 -1.5(4) . . . . ?
C8 S1 C5 C4 -179.8(2) . . . . ?
C8 S1 C5 C6 1.17(19) . . . . ?
